data_7045481
loop_
_publ_author_name
'Tay, Aaron Chin Yit'
'Frogley, Benjamin J.'
'Ware, David C.'
'Brothers, Penelope J.'

_publ_section_title
;
 Boron calixphyrin complexes: exploring the coordination chemistry of a
 BODIPY/porphyrin hybrid.
;
_journal_issue 10
_journal_name_full 'Dalton transactions (Cambridge, England : 2003)'
_journal_page_first 3388
_journal_page_last 3399
_journal_paper_doi 10.1039/c7dt04575a
_journal_volume 47
_journal_year 2018
_chemical_formula_sum 'C38 H35 B F2 N4'
_chemical_formula_weight 596.51
_space_group_crystal_system orthorhombic
_space_group_IT_number 19
_space_group_name_Hall 'P 2ac 2ab'
_space_group_name_H-M_alt 'P 21 21 21'
_symmetry_space_group_name_Hall 'P 2ac 2ab'
_symmetry_space_group_name_H-M 'P 21 21 21'
_atom_sites_solution_hydrogens geom
_audit_creation_method SHELXL-2016/4
_audit_update_record
;
2017-11-26 deposited with the CCDC.
2018-01-31 downloaded from the CCDC.
;
_cell_angle_alpha 90
_cell_angle_beta 90
_cell_angle_gamma 90
_cell_formula_units_Z 4
_cell_length_a 11.9721(11)
_cell_length_b 14.8594(13)
_cell_length_c 17.2769(17)
_cell_measurement_reflns_used 36247
_cell_measurement_temperature 99(2)
_cell_measurement_theta_max 27.959
_cell_measurement_theta_min 1.808
_cell_volume 3073.5(5)
_computing_cell_refinement 'SAINT (Siemens, 1995)'
_computing_data_collection 'SMART (Siemens, 1995)'
_computing_data_reduction SAINT
_computing_molecular_graphics 'Ortep-III (Burnett & Johnson, 1996)'
_computing_publication_material 'SHELXTL (Sheldrick, 2008)'
_computing_structure_refinement 'SHELXL-2014/7 (Sheldrick, 2014)'
_computing_structure_solution 'SHELXS-2014/7 (Sheldrick, 2014)'
_diffrn_ambient_temperature 99(2)
_diffrn_measured_fraction_theta_full 0.996
_diffrn_measured_fraction_theta_max 0.989
_diffrn_measurement_device_type 'Bruker APEX II'
_diffrn_measurement_method 'Area detector \w scans'
_diffrn_radiation_type MoK\a
_diffrn_radiation_wavelength 0.71073
_diffrn_reflns_av_R_equivalents 0.1107
_diffrn_reflns_av_unetI/netI 0.1196
_diffrn_reflns_Laue_measured_fraction_full 0.996
_diffrn_reflns_Laue_measured_fraction_max 0.989
_diffrn_reflns_limit_h_max 15
_diffrn_reflns_limit_h_min -15
_diffrn_reflns_limit_k_max 19
_diffrn_reflns_limit_k_min -19
_diffrn_reflns_limit_l_max 22
_diffrn_reflns_limit_l_min -21
_diffrn_reflns_number 36247
_diffrn_reflns_point_group_measured_fraction_full 0.997
_diffrn_reflns_point_group_measured_fraction_max 0.988
_diffrn_reflns_theta_full 25.242
_diffrn_reflns_theta_max 27.959
_diffrn_reflns_theta_min 1.808
_diffrn_source 'fine-focus sealed tube'
_exptl_absorpt_coefficient_mu 0.084
_exptl_absorpt_correction_T_max 0.7456
_exptl_absorpt_correction_T_min 0.5774
_exptl_absorpt_correction_type multi-scan
_exptl_absorpt_process_details 'SADABS; Sheldrick, 1996'
_exptl_crystal_colour Black
_exptl_crystal_density_diffrn 1.289
_exptl_crystal_description Block
_exptl_crystal_F_000 1256
_exptl_crystal_recrystallization_method 'Re-crystallisation from solvent: Dichloromethane/n-hexane'
_exptl_crystal_size_max 0.320
_exptl_crystal_size_mid 0.100
_exptl_crystal_size_min 0.100
_refine_diff_density_max 0.236
_refine_diff_density_min -0.210
_refine_diff_density_rms 0.056
_refine_ls_abs_structure_details
;
 Flack x determined using 1190 quotients [(I+)-(I-)]/[(I+)+(I-)]
 (Parsons, Flack and Wagner, Acta Cryst. B69 (2013) 249-259).
;
_refine_ls_abs_structure_Flack 0.9(7)
_refine_ls_extinction_coef 0.021(2)
_refine_ls_extinction_expression Fc^*^=kFc[1+0.001xFc^2^\l^3^/sin(2\q)]^-1/4^
_refine_ls_extinction_method 'SHELXL-2016/4 (Sheldrick 2016)'
_refine_ls_goodness_of_fit_ref 1.004
_refine_ls_hydrogen_treatment constr
_refine_ls_matrix_type full
_refine_ls_number_parameters 426
_refine_ls_number_reflns 7300
_refine_ls_number_restraints 0
_refine_ls_restrained_S_all 1.004
_refine_ls_R_factor_all 0.1619
_refine_ls_R_factor_gt 0.0628
_refine_ls_shift/su_max 0.000
_refine_ls_shift/su_mean 0.000
_refine_ls_structure_factor_coef Fsqd
_refine_ls_weighting_details 'w=1/[\s^2^(Fo^2^)+(0.0623P)^2^+0.4399P] where P=(Fo^2^+2Fc^2^)/3'
_refine_ls_weighting_scheme calc
_refine_ls_wR_factor_gt 0.1280
_refine_ls_wR_factor_ref 0.1582
_reflns_Friedel_coverage 0.793
_reflns_Friedel_fraction_full 0.999
_reflns_Friedel_fraction_max 0.988
_reflns_number_gt 3605
_reflns_number_total 7300
_reflns_threshold_expression 'I > 2\s(I)'
_cod_data_source_file c7dt04575a2.cif
_cod_data_source_block shelx
_cod_depositor_comments 'Adding full bibliography for 7045479--7045482.cif.'
_cod_database_code 7045481
_shelx_shelxl_version_number 2016/4
_shelx_space_group_comment
;
The symmetry employed for this shelxl refinement is uniquely defined
by the following loop, which should always be used as a source of
symmetry information in preference to the above space-group names.
They are only intended as comments.
;
_shelx_estimated_absorpt_t_min 0.974
_shelx_estimated_absorpt_t_max 0.992

loop_
_space_group_symop_operation_xyz
'x, y, z'
'-x+1/2, -y, z+1/2'
'-x, y+1/2, -z+1/2'
'x+1/2, -y+1/2, -z'

loop_
_atom_site_label
_atom_site_type_symbol
_atom_site_fract_x
_atom_site_fract_y
_atom_site_fract_z
_atom_site_U_iso_or_equiv
_atom_site_adp_type
_atom_site_occupancy
_atom_site_site_symmetry_order
_atom_site_calc_flag
_atom_site_refinement_flags_posn
_atom_site_refinement_flags_adp
_atom_site_refinement_flags_occupancy
_atom_site_disorder_assembly
_atom_site_disorder_group
C1 C 0.0134(4) 0.0362(3) 0.0099(3) 0.0515(13) Uani 1 1 d . . . . .
C2 C -0.0070(4) -0.0183(3) -0.0550(3) 0.0491(13) Uani 1 1 d . . . . .
C3 C 0.0652(4) -0.0067(3) -0.1235(3) 0.0516(13) Uani 1 1 d . . . . .
C4 C 0.1808(4) -0.0168(4) -0.1183(3) 0.0601(14) Uani 1 1 d . . . . .
H4 H 0.212605 -0.034006 -0.071415 0.072 Uiso 1 1 calc R U . . .
C5 C 0.2487(5) -0.0017(4) -0.1815(4) 0.0644(16) Uani 1 1 d . . . . .
H5 H 0.325344 -0.010071 -0.176502 0.077 Uiso 1 1 calc R U . . .
C6 C 0.2061(5) 0.0257(4) -0.2519(3) 0.0577(14) Uani 1 1 d . . . . .
C7 C 0.2812(5) 0.0463(4) -0.3201(3) 0.0755(18) Uani 1 1 d . . . . .
H7A H 0.353775 0.063583 -0.301622 0.113 Uiso 1 1 calc R U . . .
H7B H 0.249688 0.094702 -0.349734 0.113 Uiso 1 1 calc R U . . .
H7C H 0.287911 -0.006165 -0.352137 0.113 Uiso 1 1 calc R U . . .
C8 C 0.0900(5) 0.0360(3) -0.2578(3) 0.0589(15) Uani 1 1 d . . . . .
H8 H 0.058529 0.054331 -0.304406 0.071 Uiso 1 1 calc R U . . .
C9 C 0.0219(5) 0.0191(4) -0.1947(3) 0.0597(15) Uani 1 1 d . . . . .
H9 H -0.055021 0.025242 -0.200150 0.072 Uiso 1 1 calc R U . . .
C10 C -0.0973(4) -0.0775(3) -0.0577(3) 0.0460(12) Uani 1 1 d . . . . .
C11 C -0.1344(5) -0.1322(4) -0.1187(3) 0.0547(14) Uani 1 1 d . . . . .
H11 H -0.100575 -0.139382 -0.166729 0.066 Uiso 1 1 calc R U . . .
C12 C -0.2312(5) -0.1732(4) -0.0931(3) 0.0629(16) Uani 1 1 d . . . . .
H12 H -0.275049 -0.212732 -0.121739 0.076 Uiso 1 1 calc R U . . .
C13 C -0.2527(4) -0.1453(3) -0.0169(3) 0.0520(14) Uani 1 1 d . . . . .
C14 C -0.3571(5) -0.1700(4) 0.0285(3) 0.0577(15) Uani 1 1 d . . . . .
C15 C -0.4237(5) -0.2412(4) -0.0163(3) 0.0659(16) Uani 1 1 d . . . . .
H15A H -0.441046 -0.218747 -0.066976 0.099 Uiso 1 1 calc R U . . .
H15B H -0.491660 -0.254321 0.010916 0.099 Uiso 1 1 calc R U . . .
H15C H -0.379915 -0.295082 -0.020840 0.099 Uiso 1 1 calc R U . . .
C16 C -0.3334(6) -0.2149(4) 0.1088(3) 0.089(2) Uani 1 1 d . . . . .
H16A H -0.272048 -0.256080 0.103916 0.134 Uiso 1 1 calc R U . . .
H16B H -0.398657 -0.246893 0.125679 0.134 Uiso 1 1 calc R U . . .
H16C H -0.315003 -0.169228 0.145958 0.134 Uiso 1 1 calc R U . . .
C17 C -0.4295(5) -0.0866(4) 0.0389(3) 0.0530(14) Uani 1 1 d . . . . .
C18 C -0.5388(5) -0.0735(4) 0.0117(3) 0.0669(16) Uani 1 1 d . . . . .
H18 H -0.580996 -0.114612 -0.016418 0.080 Uiso 1 1 calc R U . . .
C19 C -0.5721(5) 0.0111(4) 0.0342(3) 0.0577(14) Uani 1 1 d . . . . .
H19 H -0.641116 0.037727 0.024854 0.069 Uiso 1 1 calc R U . . .
C20 C -0.4803(4) 0.0500(4) 0.0745(3) 0.0501(13) Uani 1 1 d . . . . .
C21 C -0.4704(4) 0.1340(4) 0.1089(3) 0.0464(12) Uani 1 1 d . . . . .
C22 C -0.5663(4) 0.1988(3) 0.1051(3) 0.0463(12) Uani 1 1 d . . . . .
C23 C -0.6099(4) 0.2276(4) 0.0346(3) 0.0524(14) Uani 1 1 d . . . . .
H23 H -0.582288 0.203420 -0.011220 0.063 Uiso 1 1 calc R U . . .
C24 C -0.6931(4) 0.2912(4) 0.0317(3) 0.0533(14) Uani 1 1 d . . . . .
H24 H -0.719981 0.310453 -0.016070 0.064 Uiso 1 1 calc R U . . .
C25 C -0.7374(4) 0.3269(3) 0.0988(3) 0.0484(13) Uani 1 1 d . . . . .
C26 C -0.8297(5) 0.3967(4) 0.0964(4) 0.0708(17) Uani 1 1 d . . . . .
H26A H -0.797449 0.455589 0.091646 0.106 Uiso 1 1 calc R U . . .
H26B H -0.872699 0.393441 0.143194 0.106 Uiso 1 1 calc R U . . .
H26C H -0.877306 0.385237 0.052787 0.106 Uiso 1 1 calc R U . . .
C27 C -0.6967(4) 0.2961(4) 0.1689(3) 0.0542(14) Uani 1 1 d . . . . .
H27 H -0.727018 0.318274 0.214584 0.065 Uiso 1 1 calc R U . . .
C28 C -0.6118(5) 0.2331(4) 0.1724(3) 0.0546(14) Uani 1 1 d . . . . .
H28 H -0.585399 0.213790 0.220249 0.066 Uiso 1 1 calc R U . . .
C29 C -0.3719(4) 0.1653(3) 0.1452(3) 0.0451(12) Uani 1 1 d . . . . .
C30 C -0.3450(5) 0.2521(4) 0.1697(3) 0.0549(14) Uani 1 1 d . . . . .
H30 H -0.391866 0.301965 0.170046 0.066 Uiso 1 1 calc R U . . .
C31 C -0.2341(4) 0.2492(4) 0.1936(3) 0.0525(13) Uani 1 1 d . . . . .
H31 H -0.193507 0.297596 0.212901 0.063 Uiso 1 1 calc R U . . .
C32 C -0.1941(4) 0.1625(3) 0.1841(3) 0.0443(12) Uani 1 1 d . . . . .
C33 C -0.0788(4) 0.1262(4) 0.2010(3) 0.0518(13) Uani 1 1 d . . . . .
C34 C -0.0830(5) 0.0497(4) 0.2601(3) 0.0664(16) Uani 1 1 d . . . . .
H34A H -0.107432 0.072852 0.309173 0.100 Uiso 1 1 calc R U . . .
H34B H -0.009965 0.023848 0.265638 0.100 Uiso 1 1 calc R U . . .
H34C H -0.134334 0.004356 0.242725 0.100 Uiso 1 1 calc R U . . .
C35 C -0.0092(4) 0.2034(4) 0.2369(3) 0.0622(15) Uani 1 1 d . . . . .
H35A H -0.005508 0.252787 0.201190 0.093 Uiso 1 1 calc R U . . .
H35B H 0.064941 0.182237 0.247756 0.093 Uiso 1 1 calc R U . . .
H35C H -0.043835 0.223035 0.284095 0.093 Uiso 1 1 calc R U . . .
C36 C -0.0230(4) 0.0994(3) 0.1240(3) 0.0510(13) Uani 1 1 d . . . . .
C37 C 0.0635(5) 0.1471(4) 0.0889(3) 0.0562(14) Uani 1 1 d . . . . .
H37 H 0.099519 0.196824 0.109869 0.067 Uiso 1 1 calc R U . . .
C38 C 0.0872(4) 0.1087(3) 0.0179(3) 0.0535(13) Uani 1 1 d . . . . .
H38 H 0.141102 0.127336 -0.017338 0.064 Uiso 1 1 calc R U . . .
N1 N -0.0538(3) 0.0299(3) 0.0772(2) 0.0511(11) Uani 1 1 d . . . . .
N2 N -0.1697(3) -0.0883(3) 0.0063(2) 0.0526(11) Uani 1 1 d . . . . .
N3 N -0.3932(3) -0.0133(3) 0.0772(2) 0.0540(11) Uani 1 1 d . . . . .
N4 N -0.2781(3) 0.1116(3) 0.1554(2) 0.0450(10) Uani 1 1 d . . . . .
H4A H -0.274054 0.055098 0.145103 0.054 Uiso 1 1 calc R U . A 2
F1 F -0.0429(3) -0.1290(2) 0.11233(18) 0.0504(13) Uani 0.765(7) 1 d . . P B 1
B B -0.1202(6) -0.0635(5) 0.0915(4) 0.0428(19) Uani 0.765(7) 1 d . . P B 1
F2 F -0.1932(9) -0.0590(8) 0.1471(8) 0.052(3) Uani 0.765(7) 1 d . . P B 1
F1A F -0.3358(11) -0.0280(9) 0.2205(8) 0.068(5) Uiso 0.235(7) 1 d . . P B 2
B1A B -0.293(2) -0.0037(18) 0.1528(14) 0.049(7) Uiso 0.235(7) 1 d . . P B 2
F2A F -0.212(3) -0.051(2) 0.146(2) 0.023(6) Uiso 0.235(7) 1 d . . P B 2

loop_
_atom_site_aniso_label
_atom_site_aniso_U_11
_atom_site_aniso_U_22
_atom_site_aniso_U_33
_atom_site_aniso_U_23
_atom_site_aniso_U_13
_atom_site_aniso_U_12
C1 0.049(3) 0.046(3) 0.060(3) -0.007(3) -0.009(3) 0.006(3)
C2 0.043(3) 0.048(3) 0.056(3) -0.003(3) 0.002(2) 0.011(3)
C3 0.046(3) 0.051(3) 0.058(3) -0.009(3) -0.004(2) 0.011(3)
C4 0.055(3) 0.062(3) 0.064(4) -0.005(3) 0.003(3) 0.011(3)
C5 0.048(3) 0.071(4) 0.074(4) -0.008(3) 0.005(3) 0.007(3)
C6 0.051(3) 0.064(4) 0.058(3) -0.015(3) 0.006(3) 0.004(3)
C7 0.071(4) 0.091(5) 0.064(4) -0.018(3) 0.016(3) 0.007(4)
C8 0.064(4) 0.059(4) 0.054(3) -0.011(3) 0.003(3) 0.012(3)
C9 0.054(3) 0.059(3) 0.066(4) -0.013(3) 0.007(3) 0.010(3)
C10 0.044(3) 0.043(3) 0.052(3) -0.003(2) -0.001(2) 0.010(2)
C11 0.054(3) 0.057(3) 0.053(3) -0.001(3) -0.010(3) 0.006(3)
C12 0.074(4) 0.055(4) 0.061(4) 0.005(3) -0.024(3) -0.004(3)
C13 0.062(4) 0.043(3) 0.051(3) 0.000(3) -0.015(3) 0.004(3)
C14 0.079(4) 0.050(3) 0.044(3) 0.004(3) -0.011(3) -0.017(3)
C15 0.079(4) 0.063(4) 0.056(3) 0.002(3) -0.004(3) -0.020(3)
C16 0.149(7) 0.063(4) 0.056(4) 0.008(3) -0.025(4) -0.019(4)
C17 0.070(4) 0.049(3) 0.041(3) -0.003(2) 0.004(3) -0.017(3)
C18 0.080(4) 0.069(4) 0.051(3) -0.003(3) -0.011(3) -0.021(3)
C19 0.053(3) 0.069(4) 0.051(3) -0.002(3) -0.003(3) -0.013(3)
C20 0.043(3) 0.060(3) 0.047(3) -0.005(3) 0.008(2) -0.003(3)
C21 0.045(3) 0.061(3) 0.034(2) 0.001(2) 0.007(2) -0.006(3)
C22 0.045(3) 0.060(3) 0.034(3) -0.002(2) -0.001(2) -0.002(3)
C23 0.055(3) 0.068(4) 0.034(3) 0.001(3) 0.005(2) -0.005(3)
C24 0.056(3) 0.064(3) 0.040(3) 0.010(3) -0.007(2) -0.009(3)
C25 0.049(3) 0.055(3) 0.042(3) -0.002(2) -0.005(2) 0.001(3)
C26 0.073(4) 0.069(4) 0.069(4) -0.002(3) -0.006(3) 0.011(3)
C27 0.048(3) 0.071(4) 0.043(3) -0.008(3) 0.000(2) 0.005(3)
C28 0.061(4) 0.069(4) 0.035(3) -0.002(2) -0.001(2) 0.004(3)
C29 0.048(3) 0.047(3) 0.040(3) 0.003(2) 0.000(2) 0.000(3)
C30 0.061(4) 0.058(4) 0.046(3) 0.000(3) -0.002(2) 0.006(3)
C31 0.058(4) 0.053(3) 0.047(3) 0.001(3) -0.012(3) -0.007(3)
C32 0.050(3) 0.044(3) 0.039(3) 0.003(2) -0.009(2) -0.010(3)
C33 0.057(3) 0.057(3) 0.041(3) -0.001(3) -0.014(3) 0.008(3)
C34 0.084(4) 0.068(4) 0.047(3) 0.000(3) -0.017(3) 0.004(3)
C35 0.056(3) 0.071(4) 0.059(3) -0.013(3) -0.013(3) 0.000(3)
C36 0.050(3) 0.051(3) 0.052(3) -0.004(3) -0.010(3) 0.006(3)
C37 0.062(4) 0.055(3) 0.051(3) -0.004(3) -0.014(3) -0.002(3)
C38 0.048(3) 0.054(3) 0.059(3) 0.006(3) -0.007(3) 0.006(3)
N1 0.048(2) 0.059(3) 0.046(2) -0.011(2) -0.008(2) 0.011(2)
N2 0.046(3) 0.048(2) 0.063(3) -0.006(2) 0.000(2) 0.004(2)
N3 0.055(3) 0.054(3) 0.053(3) -0.005(2) 0.013(2) -0.011(2)
N4 0.050(3) 0.045(2) 0.040(2) -0.0027(18) 0.0032(19) -0.007(2)
F1 0.053(2) 0.052(2) 0.046(2) 0.0029(17) -0.0024(17) 0.0109(18)
B 0.049(5) 0.050(5) 0.030(4) -0.003(3) -0.001(3) 0.003(4)
F2 0.042(5) 0.071(5) 0.044(3) 0.000(3) 0.000(4) 0.013(3)

loop_
_atom_type_symbol
_atom_type_description
_atom_type_scat_dispersion_real
_atom_type_scat_dispersion_imag
_atom_type_scat_source
C C 0.0033 0.0016 'International Tables Vol C Tables 4.2.6.8 and 6.1.1.4'
H H 0.0000 0.0000 'International Tables Vol C Tables 4.2.6.8 and 6.1.1.4'
B B 0.0013 0.0007 'International Tables Vol C Tables 4.2.6.8 and 6.1.1.4'
N N 0.0061 0.0033 'International Tables Vol C Tables 4.2.6.8 and 6.1.1.4'
F F 0.0171 0.0103 'International Tables Vol C Tables 4.2.6.8 and 6.1.1.4'

loop_
_geom_angle_atom_site_label_1
_geom_angle_atom_site_label_2
_geom_angle_atom_site_label_3
_geom_angle
C38 C1 C2 129.2(5)
C38 C1 N1 109.1(4)
C2 C1 N1 121.2(4)
C10 C2 C1 121.6(5)
C10 C2 C3 120.1(5)
C1 C2 C3 118.1(5)
C9 C3 C4 117.3(5)
C9 C3 C2 121.6(5)
C4 C3 C2 121.1(5)
C5 C4 C3 121.0(6)
C5 C4 H4 119.5
C3 C4 H4 119.5
C4 C5 C6 121.9(5)
C4 C5 H5 119.1
C6 C5 H5 119.1
C5 C6 C8 117.5(5)
C5 C6 C7 121.7(5)
C8 C6 C7 120.7(5)
C6 C7 H7A 109.5
C6 C7 H7B 109.5
H7A C7 H7B 109.5
C6 C7 H7C 109.5
H7A C7 H7C 109.5
H7B C7 H7C 109.5
C9 C8 C6 120.5(5)
C9 C8 H8 119.8
C6 C8 H8 119.8
C8 C9 C3 121.8(5)
C8 C9 H9 119.1
C3 C9 H9 119.1
C2 C10 C11 129.4(5)
C2 C10 N2 121.4(4)
C11 C10 N2 109.1(5)
C12 C11 C10 106.3(5)
C12 C11 H11 126.8
C10 C11 H11 126.8
C11 C12 C13 108.8(5)
C11 C12 H12 125.6
C13 C12 H12 125.6
N2 C13 C12 109.0(5)
N2 C13 C14 126.6(5)
C12 C13 C14 124.3(5)
C13 C14 C17 109.4(4)
C13 C14 C15 109.4(4)
C17 C14 C15 109.0(5)
C13 C14 C16 114.2(5)
C17 C14 C16 110.2(5)
C15 C14 C16 104.3(4)
C14 C15 H15A 109.5
C14 C15 H15B 109.5
H15A C15 H15B 109.5
C14 C15 H15C 109.5
H15A C15 H15C 109.5
H15B C15 H15C 109.5
C14 C16 H16A 109.5
C14 C16 H16B 109.5
H16A C16 H16B 109.5
C14 C16 H16C 109.5
H16A C16 H16C 109.5
H16B C16 H16C 109.5
N3 C17 C18 110.7(5)
N3 C17 C14 122.2(5)
C18 C17 C14 127.1(5)
C19 C18 C17 107.6(5)
C19 C18 H18 126.2
C17 C18 H18 126.2
C18 C19 C20 106.5(5)
C18 C19 H19 126.7
C20 C19 H19 126.7
C21 C20 N3 121.6(4)
C21 C20 C19 129.8(5)
N3 C20 C19 108.6(5)
C20 C21 C29 123.8(5)
C20 C21 C22 119.6(4)
C29 C21 C22 116.6(4)
C28 C22 C23 118.3(5)
C28 C22 C21 120.2(4)
C23 C22 C21 121.5(4)
C24 C23 C22 121.0(5)
C24 C23 H23 119.5
C22 C23 H23 119.5
C23 C24 C25 120.7(5)
C23 C24 H24 119.6
C25 C24 H24 119.6
C24 C25 C27 118.3(5)
C24 C25 C26 121.2(5)
C27 C25 C26 120.5(5)
C25 C26 H26A 109.5
C25 C26 H26B 109.5
H26A C26 H26B 109.5
C25 C26 H26C 109.5
H26A C26 H26C 109.5
H26B C26 H26C 109.5
C25 C27 C28 121.5(5)
C25 C27 H27 119.3
C28 C27 H27 119.3
C22 C28 C27 120.1(4)
C22 C28 H28 119.9
C27 C28 H28 119.9
N4 C29 C30 107.8(4)
N4 C29 C21 122.9(4)
C30 C29 C21 129.1(5)
C31 C30 C29 106.4(5)
C31 C30 H30 126.8
C29 C30 H30 126.8
C32 C31 C30 108.9(5)
C32 C31 H31 125.5
C30 C31 H31 125.5
N4 C32 C31 107.8(4)
N4 C32 C33 123.4(4)
C31 C32 C33 128.7(5)
C32 C33 C34 111.4(4)
C32 C33 C36 108.8(4)
C34 C33 C36 113.5(4)
C32 C33 C35 107.7(4)
C34 C33 C35 107.5(4)
C36 C33 C35 107.7(4)
C33 C34 H34A 109.5
C33 C34 H34B 109.5
H34A C34 H34B 109.5
C33 C34 H34C 109.5
H34A C34 H34C 109.5
H34B C34 H34C 109.5
C33 C35 H35A 109.5
C33 C35 H35B 109.5
H35A C35 H35B 109.5
C33 C35 H35C 109.5
H35A C35 H35C 109.5
H35B C35 H35C 109.5
N1 C36 C37 109.2(5)
N1 C36 C33 126.2(5)
C37 C36 C33 124.6(5)
C38 C37 C36 109.2(5)
C38 C37 H37 125.4
C36 C37 H37 125.4
C37 C38 C1 106.0(5)
C37 C38 H38 127.0
C1 C38 H38 127.0
C36 N1 C1 106.4(4)
C36 N1 B 133.8(4)
C1 N1 B 117.4(4)
C13 N2 C10 106.7(4)
C13 N2 B 132.0(5)
C10 N2 B 117.3(4)
C17 N3 C20 106.6(4)
C17 N3 B1A 130.0(10)
C20 N3 B1A 118.2(9)
C32 N4 C29 109.1(4)
C32 N4 B1A 130.0(10)
C29 N4 B1A 119.0(10)
C32 N4 H4A 125.5
C29 N4 H4A 125.5
B1A N4 H4A 13.9

loop_
_geom_bond_atom_site_label_1
_geom_bond_atom_site_label_2
_geom_bond_distance
C1 C38 1.401(7)
C1 C2 1.405(7)
C1 N1 1.416(6)
C2 C10 1.394(7)
C2 C3 1.476(7)
C3 C9 1.389(7)
C3 C4 1.395(7)
C4 C5 1.380(8)
C4 H4 0.9300
C5 C6 1.381(8)
C5 H5 0.9300
C6 C8 1.402(7)
C6 C7 1.513(8)
C7 H7A 0.9600
C7 H7B 0.9600
C7 H7C 0.9600
C8 C9 1.384(7)
C8 H8 0.9300
C9 H9 0.9300
C10 C11 1.403(7)
C10 N2 1.414(6)
C11 C12 1.382(8)
C11 H11 0.9300
C12 C13 1.404(7)
C12 H12 0.9300
C13 N2 1.366(6)
C13 C14 1.521(8)
C14 C17 1.523(8)
C14 C15 1.534(7)
C14 C16 1.564(7)
C15 H15A 0.9600
C15 H15B 0.9600
C15 H15C 0.9600
C16 H16A 0.9600
C16 H16B 0.9600
C16 H16C 0.9600
C17 N3 1.347(6)
C17 C18 1.404(8)
C18 C19 1.375(8)
C18 H18 0.9300
C19 C20 1.424(7)
C19 H19 0.9300
C20 C21 1.389(7)
C20 N3 1.404(6)
C21 C29 1.414(7)
C21 C22 1.500(7)
C22 C28 1.382(7)
C22 C23 1.393(6)
C23 C24 1.374(7)
C23 H23 0.9300
C24 C25 1.381(7)
C24 H24 0.9300
C25 C27 1.382(7)
C25 C26 1.516(7)
C26 H26A 0.9600
C26 H26B 0.9600
C26 H26C 0.9600
C27 C28 1.382(7)
C27 H27 0.9300
C28 H28 0.9300
C29 N4 1.388(6)
C29 C30 1.396(7)
C30 C31 1.390(7)
C30 H30 0.9300
C31 C32 1.384(7)
C31 H31 0.9300
C32 N4 1.352(6)
C32 C33 1.511(7)
C33 C34 1.530(7)
C33 C36 1.541(7)
C33 C35 1.548(7)
C34 H34A 0.9600
C34 H34B 0.9600
C34 H34C 0.9600
C35 H35A 0.9600
C35 H35B 0.9600
C35 H35C 0.9600
C36 N1 1.363(6)
C36 C37 1.393(7)
C37 C38 1.381(7)
C37 H37 0.9300
C38 H38 0.9300
N1 B 1.619(9)
N2 B 1.628(8)
N3 B1A 1.78(3)
N4 B1A 1.72(3)
N4 H4A 0.8600
F1A B1A 1.33(3)
B1A F2A 1.21(4)
